data_7002815
loop_
_publ_author_name
'Garralda, Mar\'ia A.'
'Hern\'andez, Ricardo'
'Pinilla, Elena'
'Torres, M. Rosario'
'Zarandona, Malkoa'

_publ_section_title
;
 Selective formation of cis-diacyl, cis-PPh2R rhodium(III) complexes by
 the reaction of rhodium(III) cis-diacyl, trans-PPh2R complexes with
 aliphatic diamines
;
_journal_issue 44
_journal_name_full 'Dalton Transactions'
_journal_page_first 9860
_journal_page_last 9869
_journal_paper_doi 10.1039/b913244a
_journal_year 2009
_chemical_formula_moiety 'C76 H56 Cl O4 P4 Rh2, B F4, C4 H10 O'
_chemical_formula_sum 'C80 H66 B Cl F4 O5 P4 Rh2'
_chemical_formula_weight 1630.19
_chemical_name_systematic
;
?
;
_space_group_IT_number 15
_symmetry_cell_setting monoclinic
_symmetry_space_group_name_Hall '-C 2yc'
_symmetry_space_group_name_H-M 'C 1 2/c 1'
_atom_sites_solution_hydrogens geom
_atom_sites_solution_primary direct
_atom_sites_solution_secondary difmap
_audit_creation_method SHELXL-97
_cell_angle_alpha 90.00
_cell_angle_beta 92.365(3)
_cell_angle_gamma 90.00
_cell_formula_units_Z 4
_cell_length_a 17.918(2)
_cell_length_b 18.406(2)
_cell_length_c 20.657(2)
_cell_measurement_temperature 296(2)
_cell_volume 6806.8(12)
_computing_cell_refinement 'Bruker SMART'
_computing_data_collection 'Bruker SMART'
_computing_data_reduction 'Bruker SHELXTL'
_computing_molecular_graphics 'Bruker SHELXTL'
_computing_publication_material 'Bruker SHELXTL'
_computing_structure_refinement 'SHELXL-97 (Sheldrick, 1997)'
_computing_structure_solution 'SHELXS-97 (Sheldrick, 1990)'
_diffrn_ambient_temperature 296(2)
_diffrn_measured_fraction_theta_full 1.000
_diffrn_measured_fraction_theta_max 1.000
_diffrn_measurement_device_type 'CCD area detector'
_diffrn_measurement_method 'phi and omega scans'
_diffrn_radiation_monochromator graphite
_diffrn_radiation_source 'fine-focus sealed tube'
_diffrn_radiation_type MoK\a
_diffrn_radiation_wavelength 0.71073
_diffrn_reflns_av_R_equivalents 0.1735
_diffrn_reflns_av_sigmaI/netI 0.2341
_diffrn_reflns_limit_h_max 21
_diffrn_reflns_limit_h_min -21
_diffrn_reflns_limit_k_max 21
_diffrn_reflns_limit_k_min -21
_diffrn_reflns_limit_l_max 22
_diffrn_reflns_limit_l_min -24
_diffrn_reflns_number 25936
_diffrn_reflns_theta_full 25.00
_diffrn_reflns_theta_max 25.00
_diffrn_reflns_theta_min 1.59
_exptl_absorpt_coefficient_mu 0.683
_exptl_absorpt_correction_type none
_exptl_crystal_colour yellow
_exptl_crystal_density_diffrn 1.591
_exptl_crystal_density_method 'not measured'
_exptl_crystal_description needle
_exptl_crystal_F_000 3312
_exptl_crystal_size_max 0.17
_exptl_crystal_size_mid 0.07
_exptl_crystal_size_min 0.05
_platon_squeeze_details
;
The final refinement show high values of residual non-modelled
electronic density.Therefore, the Squeeze program was used to
calculate to solvent disordered area and to remove its contribution
to the overal intensity data.An improvement was observed in all
refinement parameters and residual when this procedure is applied
;
_refine_diff_density_max 1.864
_refine_diff_density_min -1.276
_refine_diff_density_rms 0.164
_refine_ls_extinction_method none
_refine_ls_goodness_of_fit_ref 0.877
_refine_ls_hydrogen_treatment constr
_refine_ls_matrix_type full
_refine_ls_number_parameters 393
_refine_ls_number_reflns 6001
_refine_ls_number_restraints 0
_refine_ls_restrained_S_all 0.877
_refine_ls_R_factor_all 0.1841
_refine_ls_R_factor_gt 0.0845
_refine_ls_shift/su_max 0.013
_refine_ls_shift/su_mean 0.002
_refine_ls_structure_factor_coef Fsqd
_refine_ls_weighting_details 'calc w=1/[\s^2^(Fo^2^)+(0.1195P)^2^+0.0000P] where P=(Fo^2^+2Fc^2^)/3'
_refine_ls_weighting_scheme calc
_refine_ls_wR_factor_gt 0.2052
_refine_ls_wR_factor_ref 0.2442
_reflns_number_gt 2267
_reflns_number_total 6001
_reflns_threshold_expression >2sigma(I)
_cod_data_source_file b913244a.txt
_cod_data_source_block compound_8a[BF4]
_cod_depositor_comments
;
The following automatic conversions were performed:
'_symmetry_cell_setting' value 'Monoclinic' changed to 'monoclinic'
according to '/home/saulius/struct/CIF-dictionaries/cif_core.dic'
dictionary named 'cif_core.dic' version 2.4.1 from 2010-06-29.

Automatic conversion script
Id: cif_fix_enum 1527 2010-12-29 10:47:43Z saulius 
;
_cod_original_cell_volume 6806.8(13)
_cod_original_sg_symbol_H-M C2/c
_cod_database_code 7002815

loop_
_symmetry_equiv_pos_as_xyz
'x, y, z'
'-x, y, -z+1/2'
'x+1/2, y+1/2, z'
'-x+1/2, y+1/2, -z+1/2'
'-x, -y, -z'
'x, -y, z-1/2'
'-x+1/2, -y+1/2, -z'
'x+1/2, -y+1/2, z-1/2'

loop_
_atom_site_label
_atom_site_type_symbol
_atom_site_fract_x
_atom_site_fract_y
_atom_site_fract_z
_atom_site_U_iso_or_equiv
_atom_site_adp_type
_atom_site_occupancy
_atom_site_symmetry_multiplicity
_atom_site_calc_flag
_atom_site_refinement_flags
_atom_site_disorder_assembly
_atom_site_disorder_group
C1 C 0.0157(6) 0.6148(7) 0.8908(5) 0.049(3) Uani 1 1 d . . .
C2 C 0.0771(6) 0.6107(7) 0.9439(5) 0.048(3) Uani 1 1 d . . .
C3 C 0.1219(7) 0.6722(7) 0.9540(5) 0.048(3) Uani 1 1 d . . .
C4 C 0.1751(7) 0.6710(7) 1.0055(6) 0.059(4) Uani 1 1 d . . .
H4 H 0.2045 0.7118 1.0140 0.070 Uiso 1 1 calc R . .
C5 C 0.1846(8) 0.6095(9) 1.0441(7) 0.083(5) Uani 1 1 d . . .
H5 H 0.2202 0.6093 1.0782 0.100 Uiso 1 1 calc R . .
C6 C 0.1407(8) 0.5482(9) 1.0314(7) 0.094(6) Uani 1 1 d . . .
H6 H 0.1475 0.5069 1.0569 0.112 Uiso 1 1 calc R . .
C7 C 0.0866(7) 0.5483(7) 0.9808(6) 0.063(4) Uani 1 1 d . . .
H7 H 0.0576 0.5072 0.9720 0.075 Uiso 1 1 calc R . .
C8 C 0.1936(6) 0.7459(7) 0.8532(5) 0.044(3) Uani 1 1 d . . .
C9 C 0.2013(8) 0.7965(10) 0.8046(8) 0.103(6) Uani 1 1 d . . .
H9 H 0.1661 0.8333 0.7988 0.124 Uiso 1 1 calc R . .
C10 C 0.2625(10) 0.7926(14) 0.7636(11) 0.173(12) Uani 1 1 d . . .
H10 H 0.2650 0.8233 0.7280 0.208 Uiso 1 1 calc R . .
C11 C 0.3176(9) 0.7436(11) 0.7766(9) 0.105(6) Uani 1 1 d . . .
H11 H 0.3607 0.7455 0.7531 0.126 Uiso 1 1 calc R . .
C12 C 0.3117(8) 0.6926(9) 0.8225(8) 0.089(5) Uani 1 1 d . . .
H12 H 0.3479 0.6568 0.8289 0.107 Uiso 1 1 calc R . .
C13 C 0.2491(7) 0.6956(9) 0.8604(6) 0.074(4) Uani 1 1 d . . .
H13 H 0.2449 0.6609 0.8927 0.089 Uiso 1 1 calc R . .
C14 C 0.1047(6) 0.8292(6) 0.9366(6) 0.045(3) Uani 1 1 d . . .
C15 C 0.0889(8) 0.8931(9) 0.8971(7) 0.081(5) Uani 1 1 d . . .
H15 H 0.0842 0.8883 0.8523 0.098 Uiso 1 1 calc R . .
C16 C 0.0805(8) 0.9620(9) 0.9250(9) 0.089(5) Uani 1 1 d . . .
H16 H 0.0677 1.0026 0.9003 0.106 Uiso 1 1 calc R . .
C17 C 0.0929(8) 0.9660(9) 0.9947(9) 0.086(5) Uani 1 1 d . . .
H17 H 0.0929 1.0112 1.0149 0.103 Uiso 1 1 calc R . .
C18 C 0.1039(8) 0.9083(9) 1.0297(7) 0.076(5) Uani 1 1 d . . .
H18 H 0.1090 0.9127 1.0745 0.092 Uiso 1 1 calc R . .
C19 C 0.1084(8) 0.8402(8) 1.0018(7) 0.073(4) Uani 1 1 d . . .
H19 H 0.1141 0.8000 1.0289 0.087 Uiso 1 1 calc R . .
C20 C -0.0830(6) 0.6561(6) 0.7824(5) 0.037(3) Uani 1 1 d . . .
C21 C -0.1536(6) 0.6332(7) 0.8168(5) 0.051(3) Uani 1 1 d . . .
C22 C -0.1631(6) 0.6657(6) 0.8779(6) 0.045(3) Uani 1 1 d . . .
C23 C -0.2246(7) 0.6464(8) 0.9130(6) 0.069(4) Uani 1 1 d . . .
H23 H -0.2324 0.6670 0.9532 0.083 Uiso 1 1 calc R . .
C24 C -0.2744(7) 0.5949(9) 0.8860(8) 0.087(5) Uani 1 1 d . . .
H24 H -0.3154 0.5811 0.9092 0.104 Uiso 1 1 calc R . .
C25 C -0.2647(8) 0.5647(8) 0.8275(7) 0.080(5) Uani 1 1 d . . .
H25 H -0.2988 0.5304 0.8115 0.096 Uiso 1 1 calc R . .
C26 C -0.2059(7) 0.5837(7) 0.7913(6) 0.058(4) Uani 1 1 d . . .
H26 H -0.2006 0.5639 0.7503 0.069 Uiso 1 1 calc R . .
C27 C -0.0759(6) 0.7315(9) 0.9859(6) 0.060(4) Uani 1 1 d . . .
C28 C -0.0695(8) 0.6658(8) 1.0185(6) 0.070(4) Uani 1 1 d . . .
H28 H -0.0781 0.6236 0.9946 0.085 Uiso 1 1 calc R . .
C29 C -0.0516(10) 0.6586(11) 1.0832(7) 0.099(6) Uani 1 1 d . . .
H29 H -0.0436 0.6138 1.1030 0.119 Uiso 1 1 calc R . .
C30 C -0.0462(9) 0.7242(11) 1.1170(7) 0.087(5) Uani 1 1 d . . .
H30 H -0.0403 0.7226 1.1619 0.104 Uiso 1 1 calc R . .
C31 C -0.0490(8) 0.7883(10) 1.0885(7) 0.079(5) Uani 1 1 d . . .
H31 H -0.0395 0.8303 1.1125 0.095 Uiso 1 1 calc R . .
C32 C -0.0662(8) 0.7926(7) 1.0225(6) 0.065(4) Uani 1 1 d . . .
H32 H -0.0712 0.8380 1.0030 0.078 Uiso 1 1 calc R . .
C33 C -0.1381(7) 0.8196(7) 0.8852(6) 0.056(4) Uani 1 1 d . . .
C34 C -0.2117(8) 0.8311(9) 0.9086(7) 0.085(5) Uani 1 1 d . . .
H34 H -0.2361 0.7931 0.9286 0.102 Uiso 1 1 calc R . .
C35 C -0.2464(9) 0.8966(11) 0.9017(9) 0.111(6) Uani 1 1 d . . .
H35 H -0.2940 0.9028 0.9172 0.133 Uiso 1 1 calc R . .
C36 C -0.2113(9) 0.9549(8) 0.8717(8) 0.081(5) Uani 1 1 d . . .
H36 H -0.2358 0.9994 0.8688 0.097 Uiso 1 1 calc R . .
C37 C -0.1438(11) 0.9486(8) 0.8472(8) 0.092(5) Uani 1 1 d . . .
H37 H -0.1223 0.9868 0.8252 0.111 Uiso 1 1 calc R . .
C38 C -0.1057(8) 0.8802(8) 0.8562(6) 0.068(4) Uani 1 1 d . . .
H38 H -0.0573 0.8761 0.8421 0.081 Uiso 1 1 calc R . .
Cl Cl 0.0000 0.7977(2) 0.7500 0.0469(10) Uani 1 2 d S . .
O1 O -0.0206(5) 0.5565(5) 0.8827(4) 0.066(3) Uani 1 1 d . . .
O2 O 0.0816(4) 0.6450(4) 0.7757(3) 0.0432(19) Uani 1 1 d . . .
P1 P 0.10793(16) 0.74439(17) 0.89561(14) 0.0404(8) Uani 1 1 d . . .
P2 P -0.09183(17) 0.73387(18) 0.89816(14) 0.0442(8) Uani 1 1 d . . .
Rh1 Rh 0.00179(5) 0.70053(5) 0.83530(4) 0.0373(3) Uani 1 1 d . . .
B1 B 1.0000 0.0787 0.7500 0.206 Uiso 1 2 d S . .
F1 F 1.0317 0.0870 0.6947 0.200 Uiso 1 1 d . . .
F2 F 0.9459 0.0512 0.7238 0.200 Uiso 1 1 d . . .

loop_
_atom_site_aniso_label
_atom_site_aniso_U_11
_atom_site_aniso_U_22
_atom_site_aniso_U_33
_atom_site_aniso_U_23
_atom_site_aniso_U_13
_atom_site_aniso_U_12
C1 0.047(8) 0.055(9) 0.044(7) 0.002(6) -0.009(6) -0.016(6)
C2 0.029(7) 0.075(10) 0.041(7) 0.004(7) 0.002(5) -0.013(6)
C3 0.052(8) 0.067(9) 0.024(6) 0.011(6) -0.009(6) -0.002(7)
C4 0.055(8) 0.068(9) 0.051(8) 0.026(7) -0.002(7) -0.010(7)
C5 0.062(10) 0.099(13) 0.086(11) 0.039(10) -0.025(8) -0.008(9)
C6 0.076(11) 0.099(13) 0.104(13) 0.063(10) -0.019(10) -0.025(10)
C7 0.064(9) 0.050(9) 0.073(9) 0.024(7) -0.023(7) -0.019(7)
C8 0.037(7) 0.063(9) 0.032(7) 0.007(6) 0.003(5) -0.013(6)
C9 0.057(10) 0.159(17) 0.096(13) 0.042(12) 0.031(9) 0.019(11)
C10 0.062(12) 0.27(3) 0.19(2) 0.14(2) 0.057(14) 0.036(16)
C11 0.060(11) 0.145(18) 0.111(15) 0.026(13) 0.030(10) -0.008(11)
C12 0.074(11) 0.099(13) 0.096(13) 0.013(10) 0.034(10) 0.029(10)
C13 0.053(9) 0.121(13) 0.050(8) 0.026(9) 0.013(7) -0.006(9)
C14 0.050(8) 0.044(8) 0.040(7) -0.003(6) -0.002(6) -0.025(6)
C15 0.097(12) 0.083(12) 0.065(10) -0.016(9) 0.009(9) -0.040(10)
C16 0.084(12) 0.060(11) 0.121(15) -0.005(10) -0.007(10) -0.010(9)
C17 0.067(10) 0.084(13) 0.106(15) -0.053(11) 0.000(10) 0.000(9)
C18 0.100(12) 0.066(11) 0.062(10) -0.020(9) -0.005(9) 0.010(10)
C19 0.094(11) 0.069(10) 0.054(9) -0.011(8) 0.001(8) -0.009(9)
C20 0.039(7) 0.047(7) 0.024(6) 0.006(5) 0.003(5) 0.004(6)
C21 0.036(7) 0.075(9) 0.041(7) 0.001(7) 0.005(6) -0.014(6)
C22 0.033(7) 0.051(8) 0.050(8) -0.009(6) -0.001(6) -0.006(6)
C23 0.044(8) 0.091(11) 0.073(10) -0.024(8) 0.033(7) -0.027(8)
C24 0.029(8) 0.123(14) 0.110(14) -0.007(11) 0.034(8) -0.022(8)
C25 0.050(9) 0.115(14) 0.075(11) -0.020(10) 0.015(8) -0.036(9)
C26 0.046(8) 0.080(10) 0.047(8) -0.008(7) 0.002(6) -0.018(7)
C27 0.041(8) 0.102(12) 0.036(8) 0.016(8) -0.001(6) -0.010(7)
C28 0.087(11) 0.081(11) 0.044(9) -0.011(8) 0.017(8) -0.015(9)
C29 0.142(16) 0.115(15) 0.041(10) 0.009(10) 0.008(10) 0.022(13)
C30 0.096(13) 0.117(16) 0.047(10) 0.015(11) 0.009(9) -0.011(11)
C31 0.075(10) 0.100(13) 0.063(10) -0.041(10) -0.006(8) -0.033(10)
C32 0.101(11) 0.055(9) 0.038(8) -0.006(7) -0.009(7) 0.000(8)
C33 0.048(8) 0.079(11) 0.039(7) 0.001(7) 0.001(6) 0.008(7)
C34 0.070(11) 0.087(12) 0.101(12) 0.027(10) 0.032(9) 0.026(9)
C35 0.053(11) 0.109(16) 0.174(19) 0.001(14) 0.028(11) 0.014(11)
C36 0.070(11) 0.048(10) 0.123(14) -0.017(10) -0.003(10) 0.009(9)
C37 0.121(16) 0.048(11) 0.109(14) -0.012(9) 0.019(12) -0.003(10)
C38 0.065(10) 0.064(11) 0.076(10) -0.009(8) 0.028(8) -0.011(8)
Cl 0.054(3) 0.048(2) 0.038(2) 0.000 -0.0040(19) 0.000
O1 0.077(6) 0.057(6) 0.062(6) 0.011(5) -0.022(5) -0.027(5)
O2 0.035(4) 0.061(5) 0.033(5) 0.004(4) -0.007(4) 0.001(4)
P1 0.0352(17) 0.050(2) 0.0353(18) 0.0035(15) -0.0026(13) -0.0056(15)
P2 0.0427(19) 0.056(2) 0.0338(18) -0.0044(15) 0.0005(14) -0.0049(16)
Rh1 0.0305(5) 0.0524(6) 0.0290(5) -0.0003(5) -0.0007(3) -0.0053(5)

loop_
_atom_type_symbol
_atom_type_description
_atom_type_scat_dispersion_real
_atom_type_scat_dispersion_imag
_atom_type_scat_source
C C 0.0033 0.0016 'International Tables Vol C Tables 4.2.6.8 and 6.1.1.4'
Cl Cl 0.1484 0.1585 'International Tables Vol C Tables 4.2.6.8 and 6.1.1.4'
O O 0.0106 0.0060 'International Tables Vol C Tables 4.2.6.8 and 6.1.1.4'
P P 0.1023 0.0942 'International Tables Vol C Tables 4.2.6.8 and 6.1.1.4'
Rh Rh -1.1178 0.9187 'International Tables Vol C Tables 4.2.6.8 and 6.1.1.4'
B B 0.0013 0.0007 'International Tables Vol C Tables 4.2.6.8 and 6.1.1.4'
F F 0.0171 0.0103 'International Tables Vol C Tables 4.2.6.8 and 6.1.1.4'
H H 0.0000 0.0000 'International Tables Vol C Tables 4.2.6.8 and 6.1.1.4'

loop_
_geom_angle_atom_site_label_1
_geom_angle_atom_site_label_2
_geom_angle_atom_site_label_3
_geom_angle
_geom_angle_site_symmetry_1
_geom_angle_site_symmetry_3
_geom_angle_publ_flag
O1 C1 C2 114.0(10) . . ?
O1 C1 Rh1 123.6(8) . . ?
C2 C1 Rh1 122.1(9) . . ?
C3 C2 C7 122.2(10) . . ?
C3 C2 C1 117.4(11) . . ?
C7 C2 C1 120.4(11) . . ?
C2 C3 C4 118.0(11) . . ?
C2 C3 P1 115.7(8) . . ?
C4 C3 P1 126.2(10) . . ?
C3 C4 C5 120.8(13) . . ?
C3 C4 H4 119.6 . . ?
C5 C4 H4 119.6 . . ?
C4 C5 C6 119.8(13) . . ?
C4 C5 H5 120.1 . . ?
C6 C5 H5 120.1 . . ?
C5 C6 C7 120.6(13) . . ?
C5 C6 H6 119.7 . . ?
C7 C6 H6 119.7 . . ?
C2 C7 C6 118.6(12) . . ?
C2 C7 H7 120.7 . . ?
C6 C7 H7 120.7 . . ?
C13 C8 C9 116.3(12) . . ?
C13 C8 P1 124.8(10) . . ?
C9 C8 P1 118.6(10) . . ?
C8 C9 C10 120.3(16) . . ?
C8 C9 H9 119.8 . . ?
C10 C9 H9 119.8 . . ?
C11 C10 C9 119.3(17) . . ?
C11 C10 H10 120.3 . . ?
C9 C10 H10 120.3 . . ?
C10 C11 C12 122.0(16) . . ?
C10 C11 H11 119.0 . . ?
C12 C11 H11 119.0 . . ?
C11 C12 C13 117.2(15) . . ?
C11 C12 H12 121.4 . . ?
C13 C12 H12 121.4 . . ?
C8 C13 C12 124.5(13) . . ?
C8 C13 H13 117.8 . . ?
C12 C13 H13 117.8 . . ?
C19 C14 C15 115.8(12) . . ?
C19 C14 P1 126.9(11) . . ?
C15 C14 P1 117.0(9) . . ?
C16 C15 C14 121.5(13) . . ?
C16 C15 H15 119.3 . . ?
C14 C15 H15 119.3 . . ?
C15 C16 C17 116.1(15) . . ?
C15 C16 H16 121.9 . . ?
C17 C16 H16 121.9 . . ?
C18 C17 C16 121.7(15) . . ?
C18 C17 H17 119.2 . . ?
C16 C17 H17 119.2 . . ?
C17 C18 C19 121.4(15) . . ?
C17 C18 H18 119.3 . . ?
C19 C18 H18 119.3 . . ?
C14 C19 C18 123.1(14) . . ?
C14 C19 H19 118.5 . . ?
C18 C19 H19 118.5 . . ?
O2 C20 C21 117.5(10) 2_556 . ?
O2 C20 Rh1 123.9(8) 2_556 . ?
C21 C20 Rh1 118.6(7) . . ?
C22 C21 C26 120.6(10) . . ?
C22 C21 C20 115.5(10) . . ?
C26 C21 C20 123.9(11) . . ?
C21 C22 C23 119.0(11) . . ?
C21 C22 P2 112.7(8) . . ?
C23 C22 P2 128.2(9) . . ?
C24 C23 C22 118.1(12) . . ?
C24 C23 H23 120.9 . . ?
C22 C23 H23 120.9 . . ?
C25 C24 C23 122.1(12) . . ?
C25 C24 H24 118.9 . . ?
C23 C24 H24 118.9 . . ?
C26 C25 C24 121.2(13) . . ?
C26 C25 H25 119.4 . . ?
C24 C25 H25 119.4 . . ?
C25 C26 C21 118.9(12) . . ?
C25 C26 H26 120.5 . . ?
C21 C26 H26 120.5 . . ?
C32 C27 C28 116.3(12) . . ?
C32 C27 P2 122.9(11) . . ?
C28 C27 P2 120.7(11) . . ?
C29 C28 C27 124.8(15) . . ?
C29 C28 H28 117.6 . . ?
C27 C28 H28 117.6 . . ?
C28 C29 C30 114.4(16) . . ?
C28 C29 H29 122.8 . . ?
C30 C29 H29 122.8 . . ?
C31 C30 C29 123.4(15) . . ?
C31 C30 H30 118.3 . . ?
C29 C30 H30 118.3 . . ?
C30 C31 C32 119.5(14) . . ?
C30 C31 H31 120.3 . . ?
C32 C31 H31 120.3 . . ?
C27 C32 C31 121.1(13) . . ?
C27 C32 H32 119.4 . . ?
C31 C32 H32 119.4 . . ?
C38 C33 C34 115.3(12) . . ?
C38 C33 P2 124.4(10) . . ?
C34 C33 P2 120.2(11) . . ?
C35 C34 C33 121.0(15) . . ?
C35 C34 H34 119.5 . . ?
C33 C34 H34 119.5 . . ?
C34 C35 C36 120.9(15) . . ?
C34 C35 H35 119.5 . . ?
C36 C35 H35 119.5 . . ?
C37 C36 C35 122.0(15) . . ?
C37 C36 H36 119.0 . . ?
C35 C36 H36 119.0 . . ?
C36 C37 C38 117.4(15) . . ?
C36 C37 H37 121.3 . . ?
C38 C37 H37 121.3 . . ?
C33 C38 C37 123.2(13) . . ?
C33 C38 H38 118.4 . . ?
C37 C38 H38 118.4 . . ?
Rh1 Cl Rh1 89.09(14) 2_556 . ?
C20 O2 Rh1 121.3(7) 2_556 . ?
C14 P1 C8 105.3(5) . . ?
C14 P1 C3 109.5(6) . . ?
C8 P1 C3 103.9(6) . . ?
C14 P1 Rh1 120.5(4) . . ?
C8 P1 Rh1 115.5(4) . . ?
C3 P1 Rh1 100.8(4) . . ?
C33 P2 C22 104.8(6) . . ?
C33 P2 C27 102.8(6) . . ?
C22 P2 C27 106.9(6) . . ?
C33 P2 Rh1 120.3(4) . . ?
C22 P2 Rh1 102.2(4) . . ?
C27 P2 Rh1 118.5(4) . . ?
C1 Rh1 C20 93.7(4) . . ?
C1 Rh1 O2 83.3(4) . . ?
C20 Rh1 O2 90.1(3) . . ?
C1 Rh1 P2 87.8(4) . . ?
C20 Rh1 P2 81.9(3) . . ?
O2 Rh1 P2 167.6(2) . . ?
C1 Rh1 P1 83.5(3) . . ?
C20 Rh1 P1 175.2(3) . . ?
O2 Rh1 P1 85.73(19) . . ?
P2 Rh1 P1 101.83(11) . . ?
C1 Rh1 Cl 169.1(4) . . ?
C20 Rh1 Cl 85.5(3) . . ?
O2 Rh1 Cl 85.8(2) . . ?
P2 Rh1 Cl 102.86(10) . . ?
P1 Rh1 Cl 96.48(9) . . ?
F2 B1 F2 130.1 . 2_756 ?
F2 B1 F1 91.6 . . ?
F2 B1 F1 94.1 2_756 . ?
F2 B1 F1 94.1 . 2_756 ?
F2 B1 F1 91.6 2_756 2_756 ?
F1 B1 F1 166.6 . 2_756 ?

loop_
_geom_bond_atom_site_label_1
_geom_bond_atom_site_label_2
_geom_bond_distance
_geom_bond_site_symmetry_2
_geom_bond_publ_flag
C1 O1 1.263(12) . ?
C1 C2 1.523(14) . ?
C1 Rh1 1.960(12) . ?
C2 C3 1.399(15) . ?
C2 C7 1.385(15) . ?
C3 C4 1.399(15) . ?
C3 P1 1.805(11) . ?
C4 C5 1.391(16) . ?
C4 H4 0.9300 . ?
C5 C6 1.394(18) . ?
C5 H5 0.9300 . ?
C6 C7 1.396(16) . ?
C6 H6 0.9300 . ?
C7 H7 0.9300 . ?
C8 C13 1.363(17) . ?
C8 C9 1.380(17) . ?
C8 P1 1.798(11) . ?
C9 C10 1.42(2) . ?
C9 H9 0.9300 . ?
C10 C11 1.35(2) . ?
C10 H10 0.9300 . ?
C11 C12 1.34(2) . ?
C11 H11 0.9300 . ?
C12 C13 1.395(17) . ?
C12 H12 0.9300 . ?
C13 H13 0.9300 . ?
C14 C19 1.361(15) . ?
C14 C15 1.453(18) . ?
C14 P1 1.778(12) . ?
C15 C16 1.403(19) . ?
C15 H15 0.9300 . ?
C16 C17 1.45(2) . ?
C16 H16 0.9300 . ?
C17 C18 1.296(19) . ?
C17 H17 0.9300 . ?
C18 C19 1.383(18) . ?
C18 H18 0.9300 . ?
C19 H19 0.9300 . ?
C20 O2 1.220(11) 2_556 ?
C20 C21 1.534(14) . ?
C20 Rh1 2.009(11) . ?
C21 C22 1.413(15) . ?
C21 C26 1.395(15) . ?
C22 C23 1.389(15) . ?
C22 P2 1.827(11) . ?
C23 C24 1.401(17) . ?
C23 H23 0.9300 . ?
C24 C25 1.347(18) . ?
C24 H24 0.9300 . ?
C25 C26 1.362(16) . ?
C25 H25 0.9300 . ?
C26 H26 0.9300 . ?
C27 C32 1.363(17) . ?
C27 C28 1.386(18) . ?
C27 P2 1.823(12) . ?
C28 C29 1.369(17) . ?
C28 H28 0.9300 . ?
C29 C30 1.40(2) . ?
C29 H29 0.9300 . ?
C30 C31 1.318(19) . ?
C30 H30 0.9300 . ?
C31 C32 1.387(17) . ?
C31 H31 0.9300 . ?
C32 H32 0.9300 . ?
C33 C38 1.404(16) . ?
C33 C34 1.438(17) . ?
C33 P2 1.798(13) . ?
C34 C35 1.36(2) . ?
C34 H34 0.9300 . ?
C35 C36 1.40(2) . ?
C35 H35 0.9300 . ?
C36 C37 1.335(19) . ?
C36 H36 0.9300 . ?
C37 C38 1.440(19) . ?
C37 H37 0.9300 . ?
C38 H38 0.9300 . ?
Cl Rh1 2.510(3) 2_556 ?
Cl Rh1 2.510(3) . ?
O2 C20 1.220(11) 2_556 ?
O2 Rh1 2.179(7) . ?
P1 Rh1 2.372(3) . ?
P2 Rh1 2.249(3) . ?
B1 F2 1.2025 . ?
B1 F2 1.2025 2_756 ?
B1 F1 1.3055 . ?
B1 F1 1.3055 2_756 ?

loop_
_geom_torsion_atom_site_label_1
_geom_torsion_atom_site_label_2
_geom_torsion_atom_site_label_3
_geom_torsion_atom_site_label_4
_geom_torsion
_geom_torsion_site_symmetry_1
_geom_torsion_site_symmetry_2
_geom_torsion_site_symmetry_3
_geom_torsion_site_symmetry_4
_geom_torsion_publ_flag
O1 C1 C2 C3 177.3(11) . . . . ?
Rh1 C1 C2 C3 2.9(15) . . . . ?
O1 C1 C2 C7 -3.4(17) . . . . ?
Rh1 C1 C2 C7 -177.9(9) . . . . ?
C7 C2 C3 C4 -3.5(18) . . . . ?
C1 C2 C3 C4 175.7(11) . . . . ?
C7 C2 C3 P1 173.4(10) . . . . ?
C1 C2 C3 P1 -7.4(14) . . . . ?
C2 C3 C4 C5 2.0(19) . . . . ?
P1 C3 C4 C5 -174.5(11) . . . . ?
C3 C4 C5 C6 0(2) . . . . ?
C4 C5 C6 C7 -1(2) . . . . ?
C3 C2 C7 C6 3(2) . . . . ?
C1 C2 C7 C6 -176.3(13) . . . . ?
C5 C6 C7 C2 -1(2) . . . . ?
C13 C8 C9 C10 3(2) . . . . ?
P1 C8 C9 C10 -170.4(16) . . . . ?
C8 C9 C10 C11 -7(3) . . . . ?
C9 C10 C11 C12 8(4) . . . . ?
C10 C11 C12 C13 -5(3) . . . . ?
C9 C8 C13 C12 0(2) . . . . ?
P1 C8 C13 C12 172.9(12) . . . . ?
C11 C12 C13 C8 1(2) . . . . ?
C19 C14 C15 C16 2.0(19) . . . . ?
P1 C14 C15 C16 176.0(11) . . . . ?
C14 C15 C16 C17 4(2) . . . . ?
C15 C16 C17 C18 -6(2) . . . . ?
C16 C17 C18 C19 3(2) . . . . ?
C15 C14 C19 C18 -5(2) . . . . ?
P1 C14 C19 C18 -178.7(11) . . . . ?
C17 C18 C19 C14 3(2) . . . . ?
O2 C20 C21 C22 -161.6(10) 2_556 . . . ?
Rh1 C20 C21 C22 19.4(14) . . . . ?
O2 C20 C21 C26 18.8(17) 2_556 . . . ?
Rh1 C20 C21 C26 -160.2(10) . . . . ?
C26 C21 C22 C23 1.4(19) . . . . ?
C20 C21 C22 C23 -178.2(11) . . . . ?
C26 C21 C22 P2 -175.4(10) . . . . ?
C20 C21 C22 P2 4.9(13) . . . . ?
C21 C22 C23 C24 0(2) . . . . ?
P2 C22 C23 C24 176.6(11) . . . . ?
C22 C23 C24 C25 -1(2) . . . . ?
C23 C24 C25 C26 -1(3) . . . . ?
C24 C25 C26 C21 2(2) . . . . ?
C22 C21 C26 C25 -2.7(19) . . . . ?
C20 C21 C26 C25 176.9(12) . . . . ?
C32 C27 C28 C29 -3(2) . . . . ?
P2 C27 C28 C29 174.4(12) . . . . ?
C27 C28 C29 C30 5(2) . . . . ?
C28 C29 C30 C31 -8(3) . . . . ?
C29 C30 C31 C32 7(3) . . . . ?
C28 C27 C32 C31 2(2) . . . . ?
P2 C27 C32 C31 -175.4(10) . . . . ?
C30 C31 C32 C27 -4(2) . . . . ?
C38 C33 C34 C35 1(2) . . . . ?
P2 C33 C34 C35 177.1(14) . . . . ?
C33 C34 C35 C36 0(3) . . . . ?
C34 C35 C36 C37 2(3) . . . . ?
C35 C36 C37 C38 -4(3) . . . . ?
C34 C33 C38 C37 -3(2) . . . . ?
P2 C33 C38 C37 -179.2(11) . . . . ?
C36 C37 C38 C33 4(2) . . . . ?
C19 C14 P1 C8 -114.1(12) . . . . ?
C15 C14 P1 C8 72.8(11) . . . . ?
C19 C14 P1 C3 -2.9(13) . . . . ?
C15 C14 P1 C3 -176.1(10) . . . . ?
C19 C14 P1 Rh1 113.1(11) . . . . ?
C15 C14 P1 Rh1 -60.1(11) . . . . ?
C13 C8 P1 C14 123.0(12) . . . . ?
C9 C8 P1 C14 -64.4(12) . . . . ?
C13 C8 P1 C3 7.9(13) . . . . ?
C9 C8 P1 C3 -179.5(12) . . . . ?
C13 C8 P1 Rh1 -101.4(11) . . . . ?
C9 C8 P1 Rh1 71.2(12) . . . . ?
C2 C3 P1 C14 135.6(9) . . . . ?
C4 C3 P1 C14 -47.8(13) . . . . ?
C2 C3 P1 C8 -112.3(10) . . . . ?
C4 C3 P1 C8 64.3(12) . . . . ?
C2 C3 P1 Rh1 7.6(10) . . . . ?
C4 C3 P1 Rh1 -175.8(10) . . . . ?
C38 C33 P2 C22 -139.0(11) . . . . ?
C34 C33 P2 C22 44.8(12) . . . . ?
C38 C33 P2 C27 109.5(11) . . . . ?
C34 C33 P2 C27 -66.7(12) . . . . ?
C38 C33 P2 Rh1 -24.9(13) . . . . ?
C34 C33 P2 Rh1 158.9(9) . . . . ?
C21 C22 P2 C33 103.8(9) . . . . ?
C23 C22 P2 C33 -72.7(13) . . . . ?
C21 C22 P2 C27 -147.6(9) . . . . ?
C23 C22 P2 C27 35.9(14) . . . . ?
C21 C22 P2 Rh1 -22.4(9) . . . . ?
C23 C22 P2 Rh1 161.1(11) . . . . ?
C32 C27 P2 C33 -29.3(13) . . . . ?
C28 C27 P2 C33 153.9(11) . . . . ?
C32 C27 P2 C22 -139.3(11) . . . . ?
C28 C27 P2 C22 43.9(12) . . . . ?
C32 C27 P2 Rh1 106.1(11) . . . . ?
C28 C27 P2 Rh1 -70.7(11) . . . . ?
O1 C1 Rh1 C20 4.0(11) . . . . ?
C2 C1 Rh1 C20 177.9(9) . . . . ?
O1 C1 Rh1 O2 -85.7(11) . . . . ?
C2 C1 Rh1 O2 88.2(9) . . . . ?
O1 C1 Rh1 P2 85.7(11) . . . . ?
C2 C1 Rh1 P2 -100.4(9) . . . . ?
O1 C1 Rh1 P1 -172.1(11) . . . . ?
C2 C1 Rh1 P1 1.8(9) . . . . ?
O1 C1 Rh1 Cl -82(2) . . . . ?
C2 C1 Rh1 Cl 92.4(19) . . . . ?
O2 C20 Rh1 C1 -118.8(10) 2_556 . . . ?
C21 C20 Rh1 C1 60.2(9) . . . . ?
O2 C20 Rh1 O2 -35.5(9) 2_556 . . . ?
C21 C20 Rh1 O2 143.4(8) . . . . ?
O2 C20 Rh1 P2 154.0(10) 2_556 . . . ?
C21 C20 Rh1 P2 -27.1(8) . . . . ?
O2 C20 Rh1 P1 -64(4) 2_556 . . . ?
C21 C20 Rh1 P1 115(3) . . . . ?
O2 C20 Rh1 Cl 50.3(9) 2_556 . . . ?
C21 C20 Rh1 Cl -130.7(8) . . . . ?
C20 O2 Rh1 C1 154.1(9) 2_556 . . . ?
C20 O2 Rh1 C20 60.4(7) 2_556 . . . ?
C20 O2 Rh1 P2 110.0(11) 2_556 . . . ?
C20 O2 Rh1 P1 -121.9(8) 2_556 . . . ?
C20 O2 Rh1 Cl -25.1(8) 2_556 . . . ?
C33 P2 Rh1 C1 175.0(6) . . . . ?
C22 P2 Rh1 C1 -69.6(5) . . . . ?
C27 P2 Rh1 C1 47.5(7) . . . . ?
C33 P2 Rh1 C20 -90.9(6) . . . . ?
C22 P2 Rh1 C20 24.5(5) . . . . ?
C27 P2 Rh1 C20 141.6(6) . . . . ?
C33 P2 Rh1 O2 -141.2(10) . . . . ?
C22 P2 Rh1 O2 -25.8(10) . . . . ?
C27 P2 Rh1 O2 91.3(11) . . . . ?
C33 P2 Rh1 P1 92.1(5) . . . . ?
C22 P2 Rh1 P1 -152.5(4) . . . . ?
C27 P2 Rh1 P1 -35.4(6) . . . . ?
C33 P2 Rh1 Cl -7.5(5) . . . . ?
C22 P2 Rh1 Cl 107.9(4) . . . . ?
C27 P2 Rh1 Cl -135.0(6) . . . . ?
C14 P1 Rh1 C1 -125.0(6) . . . . ?
C8 P1 Rh1 C1 106.6(6) . . . . ?
C3 P1 Rh1 C1 -4.6(5) . . . . ?
C14 P1 Rh1 C20 180(100) . . . . ?
C8 P1 Rh1 C20 52(4) . . . . ?
C3 P1 Rh1 C20 -60(4) . . . . ?
C14 P1 Rh1 O2 151.3(5) . . . . ?
C8 P1 Rh1 O2 22.9(5) . . . . ?
C3 P1 Rh1 O2 -88.3(4) . . . . ?
C14 P1 Rh1 P2 -38.7(5) . . . . ?
C8 P1 Rh1 P2 -167.0(5) . . . . ?
C3 P1 Rh1 P2 81.8(4) . . . . ?
C14 P1 Rh1 Cl 66.0(5) . . . . ?
C8 P1 Rh1 Cl -62.4(5) . . . . ?
C3 P1 Rh1 Cl -173.6(4) . . . . ?
Rh1 Cl Rh1 C1 37.8(17) 2_556 . . . ?
Rh1 Cl Rh1 C20 -48.5(3) 2_556 . . . ?
Rh1 Cl Rh1 O2 41.93(18) 2_556 . . . ?
Rh1 Cl Rh1 P2 -129.12(9) 2_556 . . . ?
Rh1 Cl Rh1 P1 127.14(9) 2_556 . . . ?

loop_
_platon_squeeze_void_nr
_platon_squeeze_void_average_x
_platon_squeeze_void_average_y
_platon_squeeze_void_average_z
_platon_squeeze_void_volume
_platon_squeeze_void_count_electrons
_platon_squeeze_void_content
1 0.000 0.432 0.750 146 76 ' '
2 0.000 0.568 0.250 146 74 ' '
3 0.500 0.068 0.250 146 74 ' '
4 0.500 0.932 0.750 146 76 ' '
